data_4325151
loop_
_publ_author_name
'Oliver Kluge'
'Katharina Grummt'
'Ralf Biedermann'
'Harald Krautscheid'

_publ_section_title
;
 Trialkylphosphine-Stabilized Copper(I) Phenylchalcogenolate Complexes -
 Crystal Structures and Copper-Chalcogenolate Bonding
;
_journal_name_full 'Inorganic Chemistry'
_journal_page_first 4742
_journal_page_last 4752
_journal_paper_doi 10.1021/ic102249g
_journal_volume 50
_journal_year 2011
_chemical_formula_moiety 'C51 H83 Cu4 P3 Te4'
_chemical_formula_sum 'C51 H83 Cu4 P3 Te4'
_chemical_formula_weight 1553.64
_chemical_name_common tris(triisopropylphosphino)-tetrakis(copper-phenyltellurolate)
_chemical_name_systematic
;
tris(\m~3~-phenyltellurido)-(\m~2~-phenyltellurido)
-tris(triisopropylphosphine)-tetra-copper
;
_space_group_IT_number 2
_symmetry_cell_setting triclinic
_symmetry_Int_Tables_number 2
_symmetry_space_group_name_Hall '-P 1'
_symmetry_space_group_name_H-M 'P -1'
_atom_sites_solution_hydrogens geom
_atom_sites_solution_primary direct
_atom_sites_solution_secondary difmap
_audit_creation_method SHELXL-97
_cell_angle_alpha 83.637(5)
_cell_angle_beta 80.377(5)
_cell_angle_gamma 68.120(4)
_cell_formula_units_Z 2
_cell_length_a 11.8041(6)
_cell_length_b 15.1305(9)
_cell_length_c 18.5031(12)
_cell_measurement_reflns_used 31471
_cell_measurement_temperature 180(2)
_cell_measurement_theta_max 28.43
_cell_measurement_theta_min 1.45
_cell_volume 3019.2(3)
_computing_cell_refinement 'STOE X-RED'
_computing_data_collection 'STOE X-RED'
_computing_data_reduction 'STOE X-RED'
_computing_structure_refinement 'SHELXL-97 (Sheldrick, 1997)'
_computing_structure_solution SIR92
_diffrn_ambient_temperature 180(2)
_diffrn_detector 'image plate (34 cm diameter / schwenk)'
_diffrn_detector_area_resol_mean 6.67
_diffrn_detector_type STOE
_diffrn_measured_fraction_theta_full 0.978
_diffrn_measured_fraction_theta_max 0.978
_diffrn_measurement_details ' 238 frames, detector distance = 110 mm'
_diffrn_measurement_device '2-circle goniometer'
_diffrn_measurement_device_type 'STOE IPDS 2T'
_diffrn_measurement_method 'rotation method'
_diffrn_radiation_collimation '0.5 mm diameter, multiple pinhole'
_diffrn_radiation_monochromator 'plane graphite'
_diffrn_radiation_polarisn_norm 0
_diffrn_radiation_type 'Mo K\a'
_diffrn_radiation_wavelength 0.71073
_diffrn_reflns_av_R_equivalents 0.0454
_diffrn_reflns_av_sigmaI/netI 0.0370
_diffrn_reflns_limit_h_max 13
_diffrn_reflns_limit_h_min -14
_diffrn_reflns_limit_k_max 17
_diffrn_reflns_limit_k_min -18
_diffrn_reflns_limit_l_max 22
_diffrn_reflns_limit_l_min -22
_diffrn_reflns_number 22488
_diffrn_reflns_theta_full 26.00
_diffrn_reflns_theta_max 26.00
_diffrn_reflns_theta_min 1.45
_diffrn_source 'sealed X-ray tube, 12 x 0.4 mm long-fine focus'
_diffrn_source_current 40
_diffrn_source_power 2.00
_diffrn_source_voltage 50
_exptl_absorpt_coefficient_mu 3.393
_exptl_absorpt_correction_T_max 0.8294
_exptl_absorpt_correction_T_min 0.4630
_exptl_absorpt_correction_type integration
_exptl_absorpt_process_details 'STOE X-RED'
_exptl_crystal_colour yellow
_exptl_crystal_density_diffrn 1.709
_exptl_crystal_description needle
_exptl_crystal_F_000 1516
_exptl_crystal_size_max 0.52
_exptl_crystal_size_mid 0.15
_exptl_crystal_size_min 0.06
_refine_diff_density_max 1.041
_refine_diff_density_min -0.930
_refine_diff_density_rms 0.093
_refine_ls_extinction_method none
_refine_ls_goodness_of_fit_ref 0.994
_refine_ls_hydrogen_treatment constr
_refine_ls_matrix_type full
_refine_ls_number_parameters 554
_refine_ls_number_reflns 11613
_refine_ls_number_restraints 0
_refine_ls_restrained_S_all 0.994
_refine_ls_R_factor_all 0.0399
_refine_ls_R_factor_gt 0.0310
_refine_ls_shift/su_max 0.001
_refine_ls_shift/su_mean 0.000
_refine_ls_structure_factor_coef Fsqd
_refine_ls_weighting_details 'calc w=1/[\s^2^(Fo^2^)+(0.0489P)^2^+0.0000P] where P=(Fo^2^+2Fc^2^)/3'
_refine_ls_weighting_scheme calc
_refine_ls_wR_factor_gt 0.0759
_refine_ls_wR_factor_ref 0.0786
_reflns_number_gt 9632
_reflns_number_total 11613
_reflns_threshold_expression >2sigma(I)
_cod_data_source_file ic102249g_si_002_12.cif
_cod_data_source_block 11
_cod_database_code 4325151

loop_
_symmetry_equiv_pos_as_xyz
'x, y, z'
'-x, -y, -z'

loop_
_atom_site_label
_atom_site_type_symbol
_atom_site_fract_x
_atom_site_fract_y
_atom_site_fract_z
_atom_site_U_iso_or_equiv
_atom_site_adp_type
_atom_site_occupancy
_atom_site_symmetry_multiplicity
_atom_site_calc_flag
_atom_site_refinement_flags
_atom_site_disorder_assembly
_atom_site_disorder_group
Cu1 Cu 0.38040(4) 0.07234(3) 0.26186(3) 0.04138(11) Uani 1 1 d . A .
Cu2 Cu 0.61274(4) 0.22555(3) 0.14511(2) 0.03893(11) Uani 1 1 d . . .
Cu3 Cu 0.24216(4) 0.36530(3) 0.25773(3) 0.04210(12) Uani 1 1 d . B .
Cu4 Cu 0.43150(4) 0.22154(3) 0.23935(2) 0.03450(10) Uani 1 1 d . . .
Te1 Te 0.20787(2) 0.218073(17) 0.208948(13) 0.03486(6) Uani 1 1 d . . .
Te2 Te 0.58013(2) 0.064262(18) 0.174455(13) 0.04022(7) Uani 1 1 d . . .
Te3 Te 0.41655(2) 0.377294(18) 0.150630(14) 0.03875(7) Uani 1 1 d . . .
Te4 Te 0.35579(2) 0.239566(17) 0.376442(13) 0.03770(7) Uani 1 1 d . . .
P1 P 0.33496(11) -0.04244(8) 0.33263(6) 0.0469(2) Uani 1 1 d . . .
P2 P 0.79581(9) 0.23592(9) 0.09922(6) 0.0471(3) Uani 1 1 d . . .
P3 P 0.08080(10) 0.49041(7) 0.30168(6) 0.0437(2) Uani 1 1 d . . .
C1 C 0.2615(4) 0.2152(3) 0.0926(2) 0.0412(8) Uani 1 1 d . . .
C2 C 0.2300(4) 0.2984(4) 0.0490(2) 0.0543(11) Uani 1 1 d . . .
H2 H 0.1895 0.3568 0.0703 0.065 Uiso 1 1 calc R . .
C3 C 0.2588(6) 0.2950(5) -0.0266(3) 0.0740(16) Uani 1 1 d . . .
H3 H 0.2382 0.3514 -0.0558 0.089 Uiso 1 1 calc R . .
C4 C 0.3180(6) 0.2086(5) -0.0590(3) 0.0794(17) Uani 1 1 d . . .
H4 H 0.3360 0.2065 -0.1099 0.095 Uiso 1 1 calc R . .
C5 C 0.3498(6) 0.1265(5) -0.0160(3) 0.0726(15) Uani 1 1 d . . .
H5 H 0.3908 0.0684 -0.0377 0.087 Uiso 1 1 calc R . .
C6 C 0.3216(5) 0.1284(4) 0.0606(2) 0.0557(11) Uani 1 1 d . . .
H6 H 0.3432 0.0720 0.0895 0.067 Uiso 1 1 calc R . .
C7 C 0.7220(4) -0.0088(3) 0.2404(2) 0.0420(9) Uani 1 1 d . . .
C8 C 0.8315(4) -0.0776(3) 0.2099(3) 0.0614(12) Uani 1 1 d . . .
H8 H 0.8418 -0.0927 0.1612 0.074 Uiso 1 1 calc R . .
C9 C 0.9254(5) -0.1234(3) 0.2533(4) 0.0756(17) Uani 1 1 d . . .
H9 H 0.9988 -0.1688 0.2333 0.091 Uiso 1 1 calc R . .
C10 C 0.9099(6) -0.1019(4) 0.3252(4) 0.0803(17) Uani 1 1 d . . .
H10 H 0.9733 -0.1318 0.3535 0.096 Uiso 1 1 calc R . .
C11 C 0.8012(5) -0.0363(4) 0.3555(3) 0.0682(14) Uani 1 1 d . . .
H11 H 0.7900 -0.0236 0.4047 0.082 Uiso 1 1 calc R . .
C12 C 0.7082(4) 0.0108(3) 0.3133(3) 0.0512(10) Uani 1 1 d . . .
H12 H 0.6356 0.0562 0.3341 0.061 Uiso 1 1 calc R . .
C13 C 0.4911(3) 0.4663(3) 0.1936(3) 0.0455(9) Uani 1 1 d . . .
C14 C 0.5032(6) 0.5448(4) 0.1528(3) 0.0730(15) Uani 1 1 d . . .
H14 H 0.4773 0.5610 0.1067 0.088 Uiso 1 1 calc R . .
C15 C 0.5553(6) 0.6001(5) 0.1820(5) 0.094(2) Uani 1 1 d . . .
H15 H 0.5656 0.6527 0.1548 0.113 Uiso 1 1 calc R . .
C16 C 0.5914(6) 0.5771(5) 0.2506(5) 0.089(2) Uani 1 1 d . . .
H16 H 0.6255 0.6144 0.2697 0.107 Uiso 1 1 calc R . .
C17 C 0.5778(7) 0.5020(5) 0.2899(4) 0.090(2) Uani 1 1 d . . .
H17 H 0.6022 0.4870 0.3364 0.108 Uiso 1 1 calc R . .
C18 C 0.5279(5) 0.4462(4) 0.2624(3) 0.0638(13) Uani 1 1 d . . .
H18 H 0.5188 0.3939 0.2907 0.077 Uiso 1 1 calc R . .
C19 C 0.4859(4) 0.2801(3) 0.41910(19) 0.0378(8) Uani 1 1 d . . .
C20 C 0.4470(5) 0.3371(3) 0.4795(2) 0.0549(11) Uani 1 1 d . . .
H20 H 0.3648 0.3575 0.5006 0.066 Uiso 1 1 calc R . .
C21 C 0.5307(7) 0.3637(4) 0.5084(3) 0.0696(16) Uani 1 1 d . . .
H21 H 0.5035 0.4024 0.5482 0.084 Uiso 1 1 calc R . .
C22 C 0.6531(6) 0.3336(4) 0.4787(3) 0.0651(14) Uani 1 1 d . . .
H22 H 0.7087 0.3514 0.4981 0.078 Uiso 1 1 calc R . .
C23 C 0.6913(5) 0.2771(4) 0.4202(3) 0.0600(12) Uani 1 1 d . . .
H23 H 0.7739 0.2560 0.4000 0.072 Uiso 1 1 calc R . .
C24 C 0.6091(4) 0.2502(3) 0.3903(2) 0.0461(9) Uani 1 1 d . . .
H24 H 0.6375 0.2116 0.3504 0.055 Uiso 1 1 calc R . .
C25 C 0.4521(5) -0.1270(3) 0.3850(3) 0.0623(13) Uani 1 1 d . A .
H25 H 0.4199 -0.1745 0.4110 0.075 Uiso 1 1 calc R . .
C26 C 0.5665(6) -0.1773(4) 0.3334(6) 0.126(4) Uani 1 1 d . . .
H26A H 0.5977 -0.1312 0.3066 0.189 Uiso 1 1 calc R A .
H26B H 0.5467 -0.2115 0.2997 0.189 Uiso 1 1 calc R . .
H26C H 0.6280 -0.2212 0.3612 0.189 Uiso 1 1 calc R . .
C27 C 0.4805(9) -0.0750(5) 0.4410(4) 0.110(3) Uani 1 1 d . . .
H27A H 0.5481 -0.1182 0.4647 0.165 Uiso 1 1 calc R A .
H27B H 0.4093 -0.0509 0.4770 0.165 Uiso 1 1 calc R . .
H27C H 0.5021 -0.0229 0.4167 0.165 Uiso 1 1 calc R . .
C28A C 0.2142(7) 0.0149(5) 0.4158(4) 0.054(2) Uiso 0.611(8) 1 d P A 1
H28A H 0.2596 0.0371 0.4448 0.064 Uiso 0.611(8) 1 calc PR A 1
C29A C 0.2591(7) -0.0983(5) 0.2877(4) 0.0498(19) Uiso 0.611(8) 1 d P A 1
H29A H 0.1709 -0.0596 0.2941 0.060 Uiso 0.611(8) 1 calc PR A 1
C30A C 0.1775(8) -0.0600(6) 0.4672(5) 0.058(2) Uiso 0.611(8) 1 d P A 1
H30A H 0.2502 -0.1136 0.4764 0.087 Uiso 0.611(8) 1 calc PR A 1
H30B H 0.1250 -0.0809 0.4446 0.087 Uiso 0.611(8) 1 calc PR A 1
H30C H 0.1344 -0.0324 0.5128 0.087 Uiso 0.611(8) 1 calc PR A 1
C31A C 0.1270(11) 0.0885(8) 0.4004(6) 0.068(3) Uiso 0.611(8) 1 d P A 1
H31A H 0.1587 0.1311 0.3688 0.101 Uiso 0.611(8) 1 calc PR A 1
H31B H 0.0824 0.1191 0.4447 0.101 Uiso 0.611(8) 1 calc PR A 1
H31C H 0.0728 0.0718 0.3759 0.101 Uiso 0.611(8) 1 calc PR A 1
C32A C 0.2735(10) -0.2013(7) 0.3170(5) 0.063(2) Uiso 0.611(8) 1 d P A 1
H32A H 0.2444 -0.2015 0.3686 0.095 Uiso 0.611(8) 1 calc PR A 1
H32B H 0.3589 -0.2417 0.3088 0.095 Uiso 0.611(8) 1 calc PR A 1
H32C H 0.2264 -0.2245 0.2917 0.095 Uiso 0.611(8) 1 calc PR A 1
C33A C 0.3083(12) -0.0980(9) 0.2014(6) 0.072(3) Uiso 0.611(8) 1 d P A 1
H33A H 0.3002 -0.0342 0.1833 0.108 Uiso 0.611(8) 1 calc PR A 1
H33B H 0.2606 -0.1205 0.1759 0.108 Uiso 0.611(8) 1 calc PR A 1
H33C H 0.3933 -0.1390 0.1933 0.108 Uiso 0.611(8) 1 calc PR A 1
C28B C 0.1794(11) -0.0197(8) 0.3756(6) 0.050(3) Uiso 0.389(8) 1 d P A 2
H28B H 0.1416 -0.0336 0.3370 0.060 Uiso 0.389(8) 1 calc PR A 2
C29B C 0.3486(12) -0.1424(8) 0.2640(6) 0.051(3) Uiso 0.389(8) 1 d P A 2
H29B H 0.4336 -0.1661 0.2391 0.061 Uiso 0.389(8) 1 calc PR A 2
C30B C 0.1571(12) -0.0867(9) 0.4390(7) 0.057(3) Uiso 0.389(8) 1 d P A 2
H30D H 0.2089 -0.1512 0.4284 0.086 Uiso 0.389(8) 1 calc PR A 2
H30E H 0.0723 -0.0810 0.4457 0.086 Uiso 0.389(8) 1 calc PR A 2
H30F H 0.1761 -0.0704 0.4830 0.086 Uiso 0.389(8) 1 calc PR A 2
C31B C 0.0948(14) 0.0932(9) 0.3900(7) 0.044(3) Uiso 0.389(8) 1 d P A 2
H31D H 0.1123 0.1326 0.3486 0.066 Uiso 0.389(8) 1 calc PR A 2
H31E H 0.1138 0.1110 0.4334 0.066 Uiso 0.389(8) 1 calc PR A 2
H31F H 0.0091 0.1016 0.3963 0.066 Uiso 0.389(8) 1 calc PR A 2
C32B C 0.3172(15) -0.2268(11) 0.2966(8) 0.063(4) Uiso 0.389(8) 1 d P A 2
H32D H 0.3691 -0.2594 0.3334 0.094 Uiso 0.389(8) 1 calc PR A 2
H32E H 0.3297 -0.2694 0.2588 0.094 Uiso 0.389(8) 1 calc PR A 2
H32F H 0.2325 -0.2057 0.3186 0.094 Uiso 0.389(8) 1 calc PR A 2
C33B C 0.2668(16) -0.0924(11) 0.2078(8) 0.057(4) Uiso 0.389(8) 1 d P A 2
H33D H 0.2870 -0.0386 0.1861 0.085 Uiso 0.389(8) 1 calc PR A 2
H33E H 0.1826 -0.0709 0.2305 0.085 Uiso 0.389(8) 1 calc PR A 2
H33F H 0.2781 -0.1354 0.1705 0.085 Uiso 0.389(8) 1 calc PR A 2
C34 C 0.8818(5) 0.1447(6) 0.0321(3) 0.086(2) Uani 1 1 d . . .
H34 H 0.9007 0.0835 0.0605 0.104 Uiso 1 1 calc R . .
C35 C 1.0066(7) 0.1469(7) -0.0054(4) 0.124(3) Uani 1 1 d . . .
H35A H 1.0467 0.0934 -0.0358 0.186 Uiso 1 1 calc R . .
H35B H 1.0570 0.1435 0.0312 0.186 Uiso 1 1 calc R . .
H35C H 0.9943 0.2050 -0.0351 0.186 Uiso 1 1 calc R . .
C36 C 0.8026(9) 0.1403(9) -0.0240(4) 0.146(4) Uani 1 1 d . . .
H36A H 0.7968 0.1912 -0.0609 0.218 Uiso 1 1 calc R . .
H36B H 0.7216 0.1469 0.0003 0.218 Uiso 1 1 calc R . .
H36C H 0.8397 0.0802 -0.0467 0.218 Uiso 1 1 calc R . .
C37 C 0.9025(4) 0.2162(3) 0.1659(2) 0.0459(9) Uani 1 1 d . . .
H37 H 0.9765 0.2264 0.1399 0.055 Uiso 1 1 calc R . .
C38 C 0.8447(6) 0.2889(5) 0.2250(3) 0.089(2) Uani 1 1 d . . .
H38A H 0.7703 0.2818 0.2502 0.133 Uiso 1 1 calc R . .
H38B H 0.8259 0.3521 0.2026 0.133 Uiso 1 1 calc R . .
H38C H 0.9015 0.2784 0.2594 0.133 Uiso 1 1 calc R . .
C39 C 0.9416(6) 0.1156(4) 0.1999(4) 0.086(2) Uani 1 1 d . . .
H39A H 0.9907 0.1101 0.2378 0.130 Uiso 1 1 calc R . .
H39B H 0.9890 0.0716 0.1629 0.130 Uiso 1 1 calc R . .
H39C H 0.8698 0.1014 0.2207 0.130 Uiso 1 1 calc R . .
C40 C 0.7797(5) 0.3566(5) 0.0598(4) 0.099(2) Uani 1 1 d . . .
H40 H 0.7296 0.3990 0.0988 0.119 Uiso 1 1 calc R . .
C41 C 0.8953(6) 0.3816(6) 0.0406(6) 0.138(4) Uani 1 1 d . . .
H41A H 0.9493 0.3430 0.0019 0.207 Uiso 1 1 calc R . .
H41B H 0.9368 0.3697 0.0831 0.207 Uiso 1 1 calc R . .
H41C H 0.8728 0.4477 0.0246 0.207 Uiso 1 1 calc R . .
C42 C 0.7027(7) 0.3863(8) -0.0033(5) 0.154(5) Uani 1 1 d . . .
H42A H 0.6905 0.4514 -0.0192 0.231 Uiso 1 1 calc R . .
H42B H 0.6243 0.3801 0.0129 0.231 Uiso 1 1 calc R . .
H42C H 0.7449 0.3459 -0.0435 0.231 Uiso 1 1 calc R . .
C43A C 0.0337(7) 0.6532(5) 0.3920(4) 0.0600(18) Uiso 0.699(5) 1 d P B 1
H43A H -0.0517 0.6607 0.3985 0.090 Uiso 0.699(5) 1 calc PR B 1
H43B H 0.0510 0.6909 0.3495 0.090 Uiso 0.699(5) 1 calc PR B 1
H43C H 0.0517 0.6739 0.4345 0.090 Uiso 0.699(5) 1 calc PR B 1
C44A C -0.0513(6) 0.4561(4) 0.3461(3) 0.0482(15) Uiso 0.699(5) 1 d P B 1
H44A H -0.0821 0.4426 0.3041 0.058 Uiso 0.699(5) 1 calc PR B 1
C45A C -0.0254(9) 0.3749(7) 0.3860(5) 0.069(3) Uiso 0.699(5) 1 d P B 1
H45A H 0.0444 0.3269 0.3609 0.103 Uiso 0.699(5) 1 calc PR B 1
H45B H -0.0951 0.3551 0.3934 0.103 Uiso 0.699(5) 1 calc PR B 1
H45C H -0.0067 0.3835 0.4326 0.103 Uiso 0.699(5) 1 calc PR B 1
C46A C -0.1638(8) 0.5354(6) 0.3824(4) 0.0655(19) Uiso 0.699(5) 1 d P B 1
H46A H -0.1797 0.5929 0.3515 0.098 Uiso 0.699(5) 1 calc PR B 1
H46B H -0.1480 0.5464 0.4292 0.098 Uiso 0.699(5) 1 calc PR B 1
H46C H -0.2343 0.5166 0.3892 0.098 Uiso 0.699(5) 1 calc PR B 1
C47A C 0.0182(6) 0.5875(4) 0.2377(3) 0.0487(15) Uiso 0.699(5) 1 d P B 1
H47A H -0.0487 0.6389 0.2638 0.058 Uiso 0.699(5) 1 calc PR B 1
C48A C -0.0317(9) 0.5536(7) 0.1814(5) 0.074(2) Uiso 0.699(5) 1 d P B 1
H48A H -0.0944 0.5301 0.2053 0.111 Uiso 0.699(5) 1 calc PR B 1
H48B H 0.0337 0.5034 0.1556 0.111 Uiso 0.699(5) 1 calc PR B 1
H48C H -0.0665 0.6056 0.1473 0.111 Uiso 0.699(5) 1 calc PR B 1
C49A C 0.1192(7) 0.6256(5) 0.1994(4) 0.0607(18) Uiso 0.699(5) 1 d P B 1
H49A H 0.1500 0.6484 0.2355 0.091 Uiso 0.699(5) 1 calc PR B 1
H49B H 0.0849 0.6769 0.1646 0.091 Uiso 0.699(5) 1 calc PR B 1
H49C H 0.1854 0.5752 0.1743 0.091 Uiso 0.699(5) 1 calc PR B 1
C50A C 0.1140(6) 0.5476(4) 0.3818(3) 0.0462(14) Uiso 0.699(5) 1 d P B 1
H50A H 0.0973 0.5120 0.4273 0.055 Uiso 0.699(5) 1 calc PR B 1
C51A C 0.2484(8) 0.5350(6) 0.3728(4) 0.0611(18) Uiso 0.699(5) 1 d P B 1
H51A H 0.2981 0.4689 0.3672 0.092 Uiso 0.699(5) 1 calc PR B 1
H51B H 0.2654 0.5561 0.4155 0.092 Uiso 0.699(5) 1 calc PR B 1
H51C H 0.2672 0.5719 0.3302 0.092 Uiso 0.699(5) 1 calc PR B 1
C43B C 0.1773(14) 0.6250(10) 0.2253(8) 0.047(3) Uiso 0.301(5) 1 d P B 2
H43D H 0.1224 0.6391 0.1892 0.071 Uiso 0.301(5) 1 calc PR B 2
H43E H 0.2531 0.5748 0.2092 0.071 Uiso 0.301(5) 1 calc PR B 2
H43F H 0.1937 0.6810 0.2316 0.071 Uiso 0.301(5) 1 calc PR B 2
C44B C -0.0053(14) 0.4629(10) 0.3797(8) 0.048(3) Uiso 0.301(5) 1 d P B 2
H44B H 0.0497 0.4652 0.4131 0.057 Uiso 0.301(5) 1 calc PR B 2
C45B C -0.0047(14) 0.3663(10) 0.4082(9) 0.038(3) Uiso 0.301(5) 1 d P B 2
H45D H 0.0667 0.3183 0.3845 0.057 Uiso 0.301(5) 1 calc PR B 2
H45E H -0.0778 0.3588 0.3981 0.057 Uiso 0.301(5) 1 calc PR B 2
H45F H -0.0027 0.3598 0.4602 0.057 Uiso 0.301(5) 1 calc PR B 2
C46B C -0.1179(19) 0.5491(14) 0.4128(11) 0.071(5) Uiso 0.301(5) 1 d P B 2
H46D H -0.1118 0.6077 0.3902 0.106 Uiso 0.301(5) 1 calc PR B 2
H46E H -0.1178 0.5482 0.4647 0.106 Uiso 0.301(5) 1 calc PR B 2
H46F H -0.1930 0.5442 0.4037 0.106 Uiso 0.301(5) 1 calc PR B 2
C47B C -0.0524(16) 0.5369(11) 0.2301(9) 0.055(4) Uiso 0.301(5) 1 d P B 2
H47B H -0.1130 0.5078 0.2510 0.066 Uiso 0.301(5) 1 calc PR B 2
C48B C -0.0098(17) 0.5029(13) 0.1561(9) 0.063(4) Uiso 0.301(5) 1 d P B 2
H48D H 0.0328 0.4350 0.1588 0.094 Uiso 0.301(5) 1 calc PR B 2
H48E H 0.0452 0.5331 0.1307 0.094 Uiso 0.301(5) 1 calc PR B 2
H48F H -0.0792 0.5182 0.1302 0.094 Uiso 0.301(5) 1 calc PR B 2
C49B C -0.1254(15) 0.6443(11) 0.2284(8) 0.053(4) Uiso 0.301(5) 1 d P B 2
H49D H -0.1573 0.6639 0.2776 0.080 Uiso 0.301(5) 1 calc PR B 2
H49E H -0.1925 0.6587 0.2006 0.080 Uiso 0.301(5) 1 calc PR B 2
H49F H -0.0724 0.6776 0.2059 0.080 Uiso 0.301(5) 1 calc PR B 2
C50B C 0.1152(13) 0.5922(10) 0.3013(7) 0.045(3) Uiso 0.301(5) 1 d P B 2
H50B H 0.0385 0.6447 0.3166 0.054 Uiso 0.301(5) 1 calc PR B 2
C51B C 0.195(2) 0.5710(15) 0.3598(10) 0.068(5) Uiso 0.301(5) 1 d P B 2
H51D H 0.1538 0.5516 0.4046 0.101 Uiso 0.301(5) 1 calc PR B 2
H51E H 0.2100 0.6271 0.3672 0.101 Uiso 0.301(5) 1 calc PR B 2
H51F H 0.2713 0.5206 0.3456 0.101 Uiso 0.301(5) 1 calc PR B 2

loop_
_atom_site_aniso_label
_atom_site_aniso_U_11
_atom_site_aniso_U_22
_atom_site_aniso_U_33
_atom_site_aniso_U_23
_atom_site_aniso_U_13
_atom_site_aniso_U_12
Cu1 0.0372(3) 0.0404(2) 0.0443(2) 0.00667(19) -0.0064(2) -0.0136(2)
Cu2 0.0266(2) 0.0495(3) 0.0370(2) 0.00091(19) -0.00244(17) -0.01120(19)
Cu3 0.0288(2) 0.0338(2) 0.0581(3) -0.0048(2) 0.0061(2) -0.00930(19)
Cu4 0.0284(2) 0.0355(2) 0.0370(2) -0.00269(17) -0.00137(17) -0.00962(18)
Te1 0.02676(12) 0.03955(13) 0.03881(12) 0.00156(9) -0.00620(9) -0.01289(9)
Te2 0.03544(14) 0.04251(14) 0.04039(13) -0.01144(10) -0.00067(10) -0.01075(10)
Te3 0.02606(12) 0.04182(13) 0.04594(14) 0.01011(10) -0.00530(10) -0.01278(10)
Te4 0.03969(14) 0.03759(13) 0.03531(12) -0.00200(9) 0.00127(10) -0.01607(10)
P1 0.0467(6) 0.0486(6) 0.0496(6) 0.0164(5) -0.0170(5) -0.0230(5)
P2 0.0268(5) 0.0692(7) 0.0376(5) 0.0069(5) -0.0008(4) -0.0129(5)
P3 0.0322(5) 0.0331(5) 0.0582(6) -0.0049(4) 0.0037(4) -0.0066(4)
C1 0.034(2) 0.052(2) 0.0382(19) 0.0013(16) -0.0125(15) -0.0146(17)
C2 0.050(3) 0.064(3) 0.046(2) 0.009(2) -0.0134(19) -0.019(2)
C3 0.076(4) 0.092(4) 0.054(3) 0.027(3) -0.018(3) -0.035(3)
C4 0.085(4) 0.112(5) 0.039(2) 0.004(3) -0.008(3) -0.036(4)
C5 0.074(4) 0.097(4) 0.049(3) -0.021(3) -0.002(2) -0.032(3)
C6 0.063(3) 0.063(3) 0.044(2) -0.002(2) -0.015(2) -0.023(2)
C7 0.0312(19) 0.0305(18) 0.063(2) -0.0080(17) -0.0043(17) -0.0089(15)
C8 0.045(3) 0.044(2) 0.085(3) -0.017(2) -0.003(2) -0.002(2)
C9 0.040(3) 0.043(3) 0.132(5) -0.011(3) -0.010(3) 0.001(2)
C10 0.067(4) 0.057(3) 0.119(5) 0.008(3) -0.043(4) -0.016(3)
C11 0.069(3) 0.064(3) 0.077(3) 0.003(3) -0.033(3) -0.022(3)
C12 0.046(2) 0.050(2) 0.060(3) -0.0089(19) -0.012(2) -0.0161(19)
C13 0.0248(18) 0.038(2) 0.070(3) 0.0022(18) -0.0036(17) -0.0108(16)
C14 0.076(4) 0.069(3) 0.089(4) 0.014(3) -0.011(3) -0.048(3)
C15 0.076(4) 0.067(4) 0.147(7) -0.006(4) 0.013(4) -0.046(3)
C16 0.056(3) 0.064(4) 0.152(7) -0.045(4) -0.014(4) -0.016(3)
C17 0.090(5) 0.064(4) 0.116(5) -0.029(4) -0.037(4) -0.012(3)
C18 0.068(3) 0.052(3) 0.074(3) -0.009(2) -0.018(3) -0.020(2)
C19 0.046(2) 0.0353(18) 0.0332(17) -0.0016(14) -0.0027(15) -0.0169(16)
C20 0.069(3) 0.052(2) 0.042(2) -0.0153(18) 0.001(2) -0.019(2)
C21 0.119(5) 0.062(3) 0.041(2) -0.012(2) -0.012(3) -0.046(3)
C22 0.093(4) 0.074(3) 0.054(3) 0.006(2) -0.025(3) -0.055(3)
C23 0.061(3) 0.067(3) 0.061(3) 0.003(2) -0.013(2) -0.034(3)
C24 0.049(2) 0.048(2) 0.044(2) -0.0035(17) -0.0057(18) -0.0206(19)
C25 0.061(3) 0.044(2) 0.091(4) 0.024(2) -0.039(3) -0.026(2)
C26 0.052(4) 0.043(3) 0.275(12) -0.007(5) -0.010(5) -0.012(3)
C27 0.184(8) 0.122(6) 0.088(4) 0.054(4) -0.088(5) -0.115(6)
C34 0.054(3) 0.150(6) 0.057(3) -0.044(4) 0.012(2) -0.037(4)
C35 0.075(5) 0.193(9) 0.106(5) -0.077(6) 0.044(4) -0.057(5)
C36 0.130(7) 0.281(13) 0.064(4) -0.064(6) 0.000(4) -0.108(8)
C37 0.036(2) 0.057(2) 0.047(2) -0.0042(18) 0.0003(17) -0.0217(19)
C38 0.064(4) 0.141(6) 0.076(4) -0.053(4) 0.023(3) -0.055(4)
C39 0.085(4) 0.093(4) 0.111(5) 0.051(4) -0.065(4) -0.060(4)
C40 0.048(3) 0.115(5) 0.111(5) 0.061(4) -0.002(3) -0.024(3)
C41 0.059(4) 0.115(6) 0.213(10) 0.086(6) 0.002(5) -0.036(4)
C42 0.066(4) 0.218(10) 0.122(6) 0.118(7) -0.008(4) -0.023(5)

loop_
_atom_type_symbol
_atom_type_description
_atom_type_scat_dispersion_real
_atom_type_scat_dispersion_imag
_atom_type_scat_source
C C 0.0033 0.0016 'International Tables Vol C Tables 4.2.6.8 and 6.1.1.4'
H H 0.0000 0.0000 'International Tables Vol C Tables 4.2.6.8 and 6.1.1.4'
P P 0.1023 0.0942 'International Tables Vol C Tables 4.2.6.8 and 6.1.1.4'
Cu Cu 0.3201 1.2651 'International Tables Vol C Tables 4.2.6.8 and 6.1.1.4'
Te Te -0.5308 1.6751 'International Tables Vol C Tables 4.2.6.8 and 6.1.1.4'

loop_
_exptl_crystal_face_index_h
_exptl_crystal_face_index_k
_exptl_crystal_face_index_l
_exptl_crystal_face_perp_dist
0 0 -1 0.0516
0 0 1 0.0085
0 -1 0 0.1008
3 1 0 0.2900
-3 -1 0 0.2330
0 1 -1 0.0490

loop_
_geom_angle_atom_site_label_1
_geom_angle_atom_site_label_2
_geom_angle_atom_site_label_3
_geom_angle
P1 Cu1 Cu4 154.01(4)
P1 Cu1 Te2 129.93(4)
Cu4 Cu1 Te2 62.238(16)
P1 Cu1 Te1 120.93(4)
Cu4 Cu1 Te1 66.381(16)
Te2 Cu1 Te1 104.309(19)
P2 Cu2 Cu4 159.11(4)
P2 Cu2 Te3 119.71(4)
Cu4 Cu2 Te3 63.267(16)
P2 Cu2 Te2 123.06(4)
Cu4 Cu2 Te2 62.025(16)
Te3 Cu2 Te2 116.484(19)
P3 Cu3 Cu4 166.43(4)
P3 Cu3 Te3 124.41(4)
Cu4 Cu3 Te3 63.045(16)
P3 Cu3 Te1 120.48(4)
Cu4 Cu3 Te1 65.908(16)
Te3 Cu3 Te1 97.197(17)
P3 Cu3 Te4 110.78(4)
Cu4 Cu3 Te4 56.080(16)
Te3 Cu3 Te4 109.236(18)
Te1 Cu3 Te4 88.649(16)
Cu3 Cu4 Cu1 110.68(2)
Cu3 Cu4 Cu2 120.64(2)
Cu1 Cu4 Cu2 120.03(2)
Cu3 Cu4 Te4 70.360(18)
Cu1 Cu4 Te4 83.487(19)
Cu2 Cu4 Te4 140.31(2)
Cu3 Cu4 Te2 154.92(2)
Cu1 Cu4 Te2 60.284(16)
Cu2 Cu4 Te2 60.027(16)
Te4 Cu4 Te2 127.08(2)
Cu3 Cu4 Te3 61.685(16)
Cu1 Cu4 Te3 145.91(2)
Cu2 Cu4 Te3 59.102(16)
Te4 Cu4 Te3 119.567(18)
Te2 Cu4 Te3 111.258(18)
Cu3 Cu4 Te1 60.541(16)
Cu1 Cu4 Te1 58.317(16)
Cu2 Cu4 Te1 126.03(2)
Te4 Cu4 Te1 93.196(16)
Te2 Cu4 Te1 97.762(16)
Te3 Cu4 Te1 93.385(16)
C1 Te1 Cu1 104.34(10)
C1 Te1 Cu3 108.84(11)
Cu1 Te1 Cu3 101.979(18)
C1 Te1 Cu4 94.58(11)
Cu1 Te1 Cu4 55.302(15)
Cu3 Te1 Cu4 53.551(14)
C7 Te2 Cu2 100.74(10)
C7 Te2 Cu1 103.32(11)
Cu2 Te2 Cu1 115.166(17)
C7 Te2 Cu4 108.05(10)
Cu2 Te2 Cu4 57.948(15)
Cu1 Te2 Cu4 57.478(16)
C13 Te3 Cu2 96.77(10)
C13 Te3 Cu3 103.00(12)
Cu2 Te3 Cu3 112.775(17)
C13 Te3 Cu4 111.41(12)
Cu2 Te3 Cu4 57.631(15)
Cu3 Te3 Cu4 55.271(15)
C19 Te4 Cu4 105.71(10)
C19 Te4 Cu3 114.48(10)
Cu4 Te4 Cu3 53.560(14)
C29A P1 C25 113.2(3)
C28B P1 C25 114.2(4)
C29A P1 C28A 103.9(3)
C25 P1 C28A 97.5(3)
C28B P1 C29B 98.5(5)
C25 P1 C29B 92.8(4)
C29A P1 Cu1 112.5(2)
C28B P1 Cu1 119.5(4)
C25 P1 Cu1 118.60(17)
C28A P1 Cu1 108.8(2)
C29B P1 Cu1 106.1(3)
C37 P2 C34 103.8(2)
C37 P2 C40 102.4(3)
C34 P2 C40 111.5(4)
C37 P2 Cu2 115.66(14)
C34 P2 Cu2 111.2(2)
C40 P2 Cu2 111.80(19)
C44B P3 C50B 117.2(7)
C47A P3 C44A 105.4(3)
C47A P3 C50A 105.4(3)
C44A P3 C50A 102.1(3)
C44B P3 C47B 99.7(7)
C50B P3 C47B 100.4(6)
C44B P3 Cu3 113.9(5)
C50B P3 Cu3 113.1(5)
C47A P3 Cu3 117.1(2)
C44A P3 Cu3 112.25(19)
C50A P3 Cu3 113.24(19)
C47B P3 Cu3 110.4(4)
C2 C1 C6 119.7(4)
C2 C1 Te1 120.6(3)
C6 C1 Te1 119.6(3)
C1 C2 C3 120.1(5)
C4 C3 C2 120.5(5)
C5 C4 C3 119.5(5)
C4 C5 C6 120.9(5)
C1 C6 C5 119.4(5)
C12 C7 C8 119.1(4)
C12 C7 Te2 121.1(3)
C8 C7 Te2 119.8(3)
C7 C8 C9 119.2(5)
C10 C9 C8 120.4(5)
C9 C10 C11 120.1(5)
C10 C11 C12 120.4(5)
C11 C12 C7 120.7(4)
C14 C13 C18 118.7(5)
C14 C13 Te3 120.4(4)
C18 C13 Te3 120.9(3)
C13 C14 C15 118.8(6)
C16 C15 C14 120.5(6)
C17 C16 C15 120.3(6)
C16 C17 C18 120.4(7)
C17 C18 C13 121.3(6)
C24 C19 C20 117.9(4)
C24 C19 Te4 122.5(3)
C20 C19 Te4 119.5(3)
C21 C20 C19 120.3(5)
C22 C21 C20 120.9(4)
C23 C22 C21 118.7(5)
C22 C23 C24 121.3(5)
C19 C24 C23 120.8(4)
C26 C25 C27 111.1(6)
C26 C25 P1 109.8(5)
C27 C25 P1 109.8(4)
C31A C28A C30A 115.4(9)
C31A C28A P1 115.3(7)
C30A C28A P1 112.0(5)
C32A C29A C33A 109.5(7)
C32A C29A P1 115.0(6)
C33A C29A P1 108.9(6)
C30B C28B C31B 112.6(10)
C30B C28B P1 118.2(9)
C31B C28B P1 115.6(8)
C33B C29B C32B 108.8(11)
C33B C29B P1 106.5(8)
C32B C29B P1 117.7(9)
C35 C34 C36 111.4(5)
C35 C34 P2 116.2(5)
C36 C34 P2 112.4(5)
C39 C37 C38 110.7(5)
C39 C37 P2 112.2(3)
C38 C37 P2 110.1(4)
C41 C40 C42 111.0(6)
C41 C40 P2 118.4(5)
C42 C40 P2 112.3(7)
C45A C44A C46A 112.2(7)
C45A C44A P3 117.1(6)
C46A C44A P3 116.5(5)
C48A C47A C49A 109.6(6)
C48A C47A P3 109.1(5)
C49A C47A P3 110.3(5)
C51A C50A C43A 109.8(6)
C51A C50A P3 110.4(4)
C43A C50A P3 115.1(4)
C45B C44B C46B 115.4(13)
C45B C44B P3 127.4(11)
C46B C44B P3 115.4(11)
C48B C47B C49B 111.3(14)
C48B C47B P3 115.4(12)
C49B C47B P3 114.4(10)
C51B C50B C43B 112.2(13)
C51B C50B P3 104.1(11)
C43B C50B P3 116.6(9)

loop_
_geom_bond_atom_site_label_1
_geom_bond_atom_site_label_2
_geom_bond_distance
Cu1 P1 2.2302(12)
Cu1 Cu4 2.5211(7)
Cu1 Te2 2.5968(6)
Cu1 Te1 2.6095(5)
Cu2 P2 2.2416(12)
Cu2 Cu4 2.5392(6)
Cu2 Te3 2.5797(5)
Cu2 Te2 2.5952(6)
Cu3 P3 2.2380(10)
Cu3 Cu4 2.4756(6)
Cu3 Te3 2.6518(5)
Cu3 Te1 2.6797(6)
Cu3 Te4 2.8983(6)
Cu4 Te4 2.5536(5)
Cu4 Te2 2.6458(5)
Cu4 Te3 2.6850(5)
Cu4 Te1 2.8096(5)
Te1 C1 2.140(4)
Te2 C7 2.126(4)
Te3 C13 2.138(4)
Te4 C19 2.138(4)
P1 C29A 1.783(7)
P1 C28B 1.795(12)
P1 C25 1.828(4)
P1 C28A 1.948(8)
P1 C29B 2.025(11)
P2 C37 1.831(4)
P2 C34 1.842(6)
P2 C40 1.843(7)
P3 C44B 1.727(14)
P3 C50B 1.732(14)
P3 C47A 1.790(6)
P3 C44A 1.860(7)
P3 C50A 1.957(6)
P3 C47B 2.094(16)
C1 C2 1.379(6)
C1 C6 1.384(6)
C2 C3 1.385(7)
C3 C4 1.383(9)
C4 C5 1.360(9)
C5 C6 1.401(7)
C7 C12 1.384(6)
C7 C8 1.399(6)
C8 C9 1.399(8)
C9 C10 1.370(9)
C10 C11 1.371(8)
C11 C12 1.378(7)
C13 C14 1.377(7)
C13 C18 1.380(7)
C14 C15 1.401(9)
C15 C16 1.374(10)
C16 C17 1.326(10)
C17 C18 1.373(8)
C19 C24 1.381(6)
C19 C20 1.397(5)
C20 C21 1.394(8)
C21 C22 1.377(8)
C22 C23 1.363(7)
C23 C24 1.392(6)
C25 C26 1.509(9)
C25 C27 1.516(8)
C28A C31A 1.246(13)
C28A C30A 1.539(11)
C29A C32A 1.547(12)
C29A C33A 1.606(13)
C28B C30B 1.519(17)
C28B C31B 1.652(17)
C29B C33B 1.484(19)
C29B C32B 1.497(19)
C34 C35 1.530(9)
C34 C36 1.530(9)
C37 C39 1.513(7)
C37 C38 1.526(7)
C40 C41 1.524(9)
C40 C42 1.525(10)
C43A C50A 1.538(9)
C44A C45A 1.320(11)
C44A C46A 1.532(9)
C47A C48A 1.498(11)
C47A C49A 1.547(10)
C50A C51A 1.508(10)
C43B C50B 1.591(19)
C44B C45B 1.50(2)
C44B C46B 1.57(2)
C47B C48B 1.46(2)
C47B C49B 1.53(2)
C50B C51B 1.48(2)
